data_8104922
loop_
_publ_author_name
'Hosten, Eric C.'
'Betz, Richard'

_publ_section_title
;
 The crystal structure of 2-iso-propylimidazole, C6H10N2
;
_journal_issue 1
_journal_name_full 'Zeitschrift f\"ur Kristallographie - New Crystal Structures'
_journal_page_first 201
_journal_page_last 203
_journal_paper_doi 10.1515/ncrs-2020-0508
_journal_volume 236
_journal_year 2021
_chemical_formula_moiety 'C6 H10 N2'
_chemical_formula_sum 'C6 H10 N2'
_chemical_formula_weight 110.16
_chemical_name_common 2-<i>iso</i>-propylimidazole
_chemical_name_systematic 2-<i>iso</i>-propylimidazole
_space_group_crystal_system triclinic
_space_group_IT_number 2
_space_group_name_Hall '-P 1'
_space_group_name_H-M_alt 'P -1'
_atom_sites_solution_hydrogens mixed
_atom_sites_solution_primary SHELXS
_atom_sites_solution_secondary difmap
_cell_angle_alpha 96.667(3)
_cell_angle_beta 95.650(3)
_cell_angle_gamma 100.999(3)
_cell_formula_units_Z 4
_cell_length_a 7.4423(5)
_cell_length_b 7.9420(5)
_cell_length_c 11.6711(8)
_cell_measurement_reflns_used 7265
_cell_measurement_temperature 200(2)
_cell_measurement_theta_max 28.36
_cell_measurement_theta_min 2.64
_cell_volume 667.42(8)
_computing_cell_refinement 'SAINT [1]'
_computing_data_collection 'APEX2 [1]'
_computing_data_reduction 'SAINT [1]'
_computing_molecular_graphics 'ORTEP3 [3], Mercury [4]'
_computing_publication_material 'SHELXL-97 [2], PLATON [5]'
_computing_structure_refinement 'SHELXL-97 [2]'
_computing_structure_solution 'SHELXS-97 [2]'
_diffrn_ambient_temperature 200(2)
_diffrn_measured_fraction_theta_full 0.989
_diffrn_measured_fraction_theta_max 0.984
_diffrn_measurement_device_type 'Bruker APEX-II CCD'
_diffrn_measurement_method '\f and \w scans'
_diffrn_radiation_monochromator graphite
_diffrn_radiation_type MoK\a
_diffrn_radiation_wavelength 0.71073
_diffrn_reflns_av_R_equivalents 0.0235
_diffrn_reflns_av_sigmaI/netI 0.0198
_diffrn_reflns_Laue_measured_fraction_full 0.989
_diffrn_reflns_Laue_measured_fraction_max 0.984
_diffrn_reflns_limit_h_max 9
_diffrn_reflns_limit_h_min -6
_diffrn_reflns_limit_k_max 9
_diffrn_reflns_limit_k_min -10
_diffrn_reflns_limit_l_max 15
_diffrn_reflns_limit_l_min -15
_diffrn_reflns_number 11379
_diffrn_reflns_point_group_measured_fraction_full 0.989
_diffrn_reflns_point_group_measured_fraction_max 0.984
_diffrn_reflns_theta_full 25.242
_diffrn_reflns_theta_max 28.434
_diffrn_reflns_theta_min 2.638
_exptl_absorpt_coefficient_mu 0.069
_exptl_absorpt_correction_T_max 0.7457
_exptl_absorpt_correction_T_min 0.6444
_exptl_absorpt_correction_type numerical
_exptl_absorpt_process_details
;                                                              
SADABS [6]                                         
;
_exptl_crystal_colour colourless
_exptl_crystal_density_diffrn 1.096
_exptl_crystal_description platelet
_exptl_crystal_F_000 240
_exptl_crystal_size_max 0.570
_exptl_crystal_size_mid 0.358
_exptl_crystal_size_min 0.356
_refine_diff_density_max 0.419
_refine_diff_density_min -0.411
_refine_diff_density_rms 0.043
_refine_ls_extinction_coef .
_refine_ls_extinction_method none
_refine_ls_goodness_of_fit_ref 1.061
_refine_ls_hydrogen_treatment mixed
_refine_ls_matrix_type full
_refine_ls_number_parameters 164
_refine_ls_number_reflns 3298
_refine_ls_number_restraints 10
_refine_ls_restrained_S_all 1.077
_refine_ls_R_factor_all 0.0715
_refine_ls_R_factor_gt 0.0620
_refine_ls_shift/su_max 0.000
_refine_ls_shift/su_mean 0.000
_refine_ls_structure_factor_coef Fsqd
_refine_ls_weighting_details 'w=1/[\s^2^(Fo^2^)+(0.0741P)^2^+0.3012P] where P=(Fo^2^+2Fc^2^)/3'
_refine_ls_weighting_scheme calc
_refine_ls_wR_factor_gt 0.1578
_refine_ls_wR_factor_ref 0.1681
_reflns_Friedel_coverage 0.000
_reflns_Friedel_fraction_full .
_reflns_Friedel_fraction_max .
_reflns_number_gt 2837
_reflns_number_total 3298
_reflns_threshold_expression 'I > 2\s(I)'
_cod_data_source_file suppl_j_ncrs-2020-0508_suppl.cif
_cod_data_source_block g
_cod_database_code 8104922
_shelx_space_group_comment
;
The symmetry employed for this shelxl refinement is uniquely defined
by the following loop, which should always be used as a source of
symmetry information in preference to the above space-group names.
They are only intended as comments.
;
_shelx_estimated_absorpt_t_min 0.955
_shelx_estimated_absorpt_t_max 0.976
_iucr_geom_bonds_special_details
;                                                              
<i>C<i>~g~(1) is the centroid of carbon atoms N21--C21--N22--C23--C22.
;

loop_
_space_group_symop_operation_xyz
'x, y, z'
'-x, -y, -z'

loop_
_atom_site_label
_atom_site_type_symbol
_atom_site_fract_x
_atom_site_fract_y
_atom_site_fract_z
_atom_site_U_iso_or_equiv
_atom_site_adp_type
_atom_site_occupancy
_atom_site_site_symmetry_order
_atom_site_calc_flag
_atom_site_refinement_flags_posn
_atom_site_refinement_flags_adp
_atom_site_refinement_flags_occupancy
_atom_site_disorder_assembly
_atom_site_disorder_group
N11 N 0.39683(17) 0.29685(16) 0.18912(11) 0.0355(3) Uani 1 1 d . . . . .
N12 N 0.19887(17) 0.05819(16) 0.20147(11) 0.0368(3) Uani 1 1 d . . . . .
N21 N 0.83962(18) 0.86244(16) 0.21919(11) 0.0353(3) Uani 1 1 d . . . . .
N22 N 0.62231(17) 0.63402(16) 0.22126(12) 0.0392(3) Uani 1 1 d . . . . .
C11 C 0.30405(18) 0.20039(17) 0.26070(12) 0.0308(3) Uani 1 1 d . . . . .
C12 C 0.3488(2) 0.2120(2) 0.07865(13) 0.0415(4) Uani 1 1 d . . . . .
H12 H 0.391540 0.248536 0.009712 0.050 Uiso 1 1 calc R U . . .
C13 C 0.2282(2) 0.0657(2) 0.08739(13) 0.0418(4) Uani 1 1 d . . . . .
H13 H 0.171407 -0.020035 0.023909 0.050 Uiso 1 1 calc R U . . .
C14 C 0.3284(2) 0.2513(2) 0.38974(13) 0.0408(4) Uani 1 1 d . . . . .
H14 H 0.310794 0.373339 0.404627 0.049 Uiso 1 1 calc R U . . .
C15 C 0.5220(3) 0.2491(4) 0.44266(17) 0.0725(7) Uani 1 1 d . . . . .
H15A H 0.544801 0.131423 0.428343 0.109 Uiso 1 1 calc R U . . .
H15B H 0.535169 0.286600 0.526612 0.109 Uiso 1 1 calc R U . . .
H15C H 0.611397 0.327979 0.407257 0.109 Uiso 1 1 calc R U . . .
C16 C 0.1862(4) 0.1417(4) 0.44722(18) 0.0882(9) Uani 1 1 d . . . . .
H16A H 0.062796 0.153208 0.415765 0.132 Uiso 1 1 calc R U . . .
H16B H 0.206053 0.180048 0.531203 0.132 Uiso 1 1 calc R U . . .
H16C H 0.197009 0.020267 0.432223 0.132 Uiso 1 1 calc R U . . .
C21 C 0.8002(2) 0.68992(18) 0.21647(14) 0.0361(3) Uani 1 1 d . . . . .
C22 C 0.6794(2) 0.92056(19) 0.22464(14) 0.0405(4) Uani 1 1 d . . . . .
H22 H 0.664175 1.036926 0.226901 0.049 Uiso 1 1 calc R U . . .
C23 C 0.5471(2) 0.7795(2) 0.22616(14) 0.0397(4) Uani 1 1 d . . . . .
H23 H 0.420380 0.780409 0.230055 0.048 Uiso 1 1 calc R U . . .
H11 H 0.470(3) 0.403(3) 0.206(2) 0.065(6) Uiso 1 1 d . . . . .
H21 H 0.949(3) 0.926(3) 0.2195(19) 0.063(6) Uiso 1 1 d . . . . .
C24 C 0.9472(3) 0.5847(3) 0.2081(2) 0.0670(5) Uani 0.508(6) 1 d D . P A 1
H24 H 1.026224 0.634220 0.150740 0.080 Uiso 0.508(6) 1 calc R U P A 1
C25 C 1.0715(7) 0.6162(7) 0.3232(5) 0.0670(5) Uani 0.508(6) 1 d D . P A 1
H25A H 1.163342 0.542902 0.318938 0.101 Uiso 0.508(6) 1 calc R U P A 1
H25B H 0.996893 0.587681 0.385656 0.101 Uiso 0.508(6) 1 calc R U P A 1
H25C H 1.134262 0.738181 0.339205 0.101 Uiso 0.508(6) 1 calc R U P A 1
C26 C 0.8827(7) 0.4014(6) 0.1635(6) 0.0670(5) Uani 0.508(6) 1 d D . P A 1
H26A H 0.808379 0.389416 0.087763 0.101 Uiso 0.508(6) 1 calc R U P A 1
H26B H 0.807439 0.344778 0.217963 0.101 Uiso 0.508(6) 1 calc R U P A 1
H26C H 0.989009 0.346816 0.154762 0.101 Uiso 0.508(6) 1 calc R U P A 1
C27 C 0.9472(3) 0.5847(3) 0.2081(2) 0.0670(5) Uani 0.354(6) 1 d D . P A 2
H27 H 1.053028 0.658193 0.179014 0.080 Uiso 0.354(6) 1 calc R U P A 2
C28 C 1.0171(11) 0.5498(11) 0.3250(6) 0.0670(5) Uani 0.354(6) 1 d D . P A 2
H28A H 0.922419 0.466245 0.352982 0.101 Uiso 0.354(6) 1 calc R U P A 2
H28B H 1.046207 0.657932 0.379133 0.101 Uiso 0.354(6) 1 calc R U P A 2
H28C H 1.128582 0.502102 0.319805 0.101 Uiso 0.354(6) 1 calc R U P A 2
C29 C 0.8727(10) 0.4263(9) 0.1121(9) 0.0670(5) Uani 0.354(6) 1 d D . P A 2
H29A H 0.767657 0.350559 0.136789 0.101 Uiso 0.354(6) 1 calc R U P A 2
H29B H 0.970497 0.361667 0.099678 0.101 Uiso 0.354(6) 1 calc R U P A 2
H29C H 0.833001 0.466974 0.039515 0.101 Uiso 0.354(6) 1 calc R U P A 2
C30 C 0.9472(3) 0.5847(3) 0.2081(2) 0.0670(5) Uani 0.137(3) 1 d D . P A 3
H30 H 1.066124 0.668241 0.236423 0.080 Uiso 0.137(3) 1 calc R U P A 3
C31 C 0.929(2) 0.4513(19) 0.2963(14) 0.0670(5) Uani 0.137(3) 1 d D . P A 3
H31A H 0.815256 0.363752 0.272622 0.101 Uiso 0.137(3) 1 calc R U P A 3
H31B H 0.924769 0.511264 0.374019 0.101 Uiso 0.137(3) 1 calc R U P A 3
H31C H 1.035205 0.394973 0.297881 0.101 Uiso 0.137(3) 1 calc R U P A 3
C32 C 0.964(2) 0.518(2) 0.0923(12) 0.0670(5) Uani 0.137(3) 1 d D . P A 3
H32A H 0.842954 0.455436 0.053519 0.101 Uiso 0.137(3) 1 calc R U P A 3
H32B H 1.050078 0.438787 0.093398 0.101 Uiso 0.137(3) 1 calc R U P A 3
H32C H 1.010578 0.613751 0.050186 0.101 Uiso 0.137(3) 1 calc R U P A 3

loop_
_atom_site_aniso_label
_atom_site_aniso_U_11
_atom_site_aniso_U_22
_atom_site_aniso_U_33
_atom_site_aniso_U_23
_atom_site_aniso_U_13
_atom_site_aniso_U_12
N11 0.0321(6) 0.0341(6) 0.0354(6) 0.0083(5) 0.0030(5) -0.0066(5)
N12 0.0322(6) 0.0335(6) 0.0394(7) 0.0048(5) 0.0048(5) -0.0068(5)
N21 0.0323(6) 0.0306(6) 0.0389(6) 0.0045(5) 0.0073(5) -0.0052(5)
N22 0.0330(6) 0.0327(6) 0.0485(7) 0.0098(5) 0.0043(5) -0.0039(5)
C11 0.0273(6) 0.0303(6) 0.0332(7) 0.0067(5) 0.0046(5) 0.0003(5)
C12 0.0372(8) 0.0513(9) 0.0316(7) 0.0094(6) 0.0041(6) -0.0040(6)
C13 0.0384(8) 0.0447(8) 0.0348(7) -0.0009(6) 0.0013(6) -0.0046(6)
C14 0.0458(9) 0.0411(8) 0.0341(7) 0.0028(6) 0.0059(6) 0.0061(7)
C15 0.0571(12) 0.116(2) 0.0386(10) 0.0005(11) -0.0062(8) 0.0154(12)
C16 0.0778(16) 0.129(2) 0.0395(10) 0.0113(12) 0.0186(10) -0.0291(15)
C21 0.0314(7) 0.0299(7) 0.0442(8) 0.0056(6) 0.0022(6) 0.0003(5)
C22 0.0497(9) 0.0319(7) 0.0420(8) 0.0070(6) 0.0109(6) 0.0098(6)
C23 0.0318(7) 0.0468(8) 0.0415(8) 0.0084(6) 0.0087(6) 0.0071(6)
C24 0.0493(9) 0.0502(9) 0.1034(14) 0.0107(9) 0.0039(9) 0.0174(7)
C25 0.0493(9) 0.0502(9) 0.1034(14) 0.0107(9) 0.0039(9) 0.0174(7)
C26 0.0493(9) 0.0502(9) 0.1034(14) 0.0107(9) 0.0039(9) 0.0174(7)
C27 0.0493(9) 0.0502(9) 0.1034(14) 0.0107(9) 0.0039(9) 0.0174(7)
C28 0.0493(9) 0.0502(9) 0.1034(14) 0.0107(9) 0.0039(9) 0.0174(7)
C29 0.0493(9) 0.0502(9) 0.1034(14) 0.0107(9) 0.0039(9) 0.0174(7)
C30 0.0493(9) 0.0502(9) 0.1034(14) 0.0107(9) 0.0039(9) 0.0174(7)
C31 0.0493(9) 0.0502(9) 0.1034(14) 0.0107(9) 0.0039(9) 0.0174(7)
C32 0.0493(9) 0.0502(9) 0.1034(14) 0.0107(9) 0.0039(9) 0.0174(7)

loop_
_atom_type_symbol
_atom_type_description
_atom_type_scat_dispersion_real
_atom_type_scat_dispersion_imag
_atom_type_scat_source
C C 0.0033 0.0016 'International Tables Vol C Tables 4.2.6.8 and 6.1.1.4'
H H 0.0000 0.0000 'International Tables Vol C Tables 4.2.6.8 and 6.1.1.4'
N N 0.0061 0.0033 'International Tables Vol C Tables 4.2.6.8 and 6.1.1.4'

loop_
_geom_angle_atom_site_label_1
_geom_angle_atom_site_label_2
_geom_angle_atom_site_label_3
_geom_angle
_geom_angle_site_symmetry_1
_geom_angle_site_symmetry_3
C11 N11 C12 107.78(12) . .
C11 N11 H11 128.6(15) . .
C12 N11 H11 123.4(15) . .
C11 N12 C13 105.35(12) . .
C21 N21 C22 107.87(12) . .
C21 N21 H21 125.8(15) . .
C22 N21 H21 126.3(15) . .
C21 N22 C23 105.37(12) . .
N12 C11 N11 110.74(12) . .
N12 C11 C14 126.74(13) . .
N11 C11 C14 122.48(12) . .
C13 C12 N11 105.85(13) . .
C13 C12 H12 127.1 . .
N11 C12 H12 127.1 . .
C12 C13 N12 110.28(13) . .
C12 C13 H13 124.9 . .
N12 C13 H13 124.9 . .
C11 C14 C16 112.07(15) . .
C11 C14 C15 111.26(14) . .
C16 C14 C15 111.32(18) . .
C11 C14 H14 107.3 . .
C16 C14 H14 107.3 . .
C15 C14 H14 107.3 . .
C14 C15 H15A 109.5 . .
C14 C15 H15B 109.5 . .
H15A C15 H15B 109.5 . .
C14 C15 H15C 109.5 . .
H15A C15 H15C 109.5 . .
H15B C15 H15C 109.5 . .
C14 C16 H16A 109.5 . .
C14 C16 H16B 109.5 . .
H16A C16 H16B 109.5 . .
C14 C16 H16C 109.5 . .
H16A C16 H16C 109.5 . .
H16B C16 H16C 109.5 . .
N22 C21 N21 110.74(13) . .
N22 C21 C30 127.88(15) . .
N21 C21 C30 121.38(15) . .
N22 C21 C24 127.88(15) . .
N21 C21 C24 121.38(15) . .
N22 C21 C27 127.88(15) . .
N21 C21 C27 121.38(15) . .
C23 C22 N21 106.00(13) . .
C23 C22 H22 127.0 . .
N21 C22 H22 127.0 . .
C22 C23 N22 110.02(13) . .
C22 C23 H23 125.0 . .
N22 C23 H23 125.0 . .
C26 C24 C21 115.8(2) . .
C26 C24 C25 113.2(3) . .
C21 C24 C25 109.6(2) . .
C26 C24 H24 105.8 . .
C21 C24 H24 105.8 . .
C25 C24 H24 105.8 . .
C24 C25 H25A 109.5 . .
C24 C25 H25B 109.5 . .
H25A C25 H25B 109.5 . .
C24 C25 H25C 109.5 . .
H25A C25 H25C 109.5 . .
H25B C25 H25C 109.5 . .
C24 C26 H26A 109.5 . .
C24 C26 H26B 109.5 . .
H26A C26 H26B 109.5 . .
C24 C26 H26C 109.5 . .
H26A C26 H26C 109.5 . .
H26B C26 H26C 109.5 . .
C28 C27 C21 110.9(3) . .
C28 C27 C29 117.7(4) . .
C21 C27 C29 107.9(3) . .
C28 C27 H27 106.6 . .
C21 C27 H27 106.6 . .
C29 C27 H27 106.6 . .
C27 C28 H28A 109.5 . .
C27 C28 H28B 109.5 . .
H28A C28 H28B 109.5 . .
C27 C28 H28C 109.5 . .
H28A C28 H28C 109.5 . .
H28B C28 H28C 109.5 . .
C27 C29 H29A 109.5 . .
C27 C29 H29B 109.5 . .
H29A C29 H29B 109.5 . .
C27 C29 H29C 109.5 . .
H29A C29 H29C 109.5 . .
H29B C29 H29C 109.5 . .
C32 C30 C21 113.5(6) . .
C32 C30 C31 116.0(9) . .
C21 C30 C31 110.3(6) . .
C32 C30 H30 105.3 . .
C21 C30 H30 105.3 . .
C31 C30 H30 105.3 . .
C30 C31 H31A 109.5 . .
C30 C31 H31B 109.5 . .
H31A C31 H31B 109.5 . .
C30 C31 H31C 109.5 . .
H31A C31 H31C 109.5 . .
H31B C31 H31C 109.5 . .
C30 C32 H32A 109.5 . .
C30 C32 H32B 109.5 . .
H32A C32 H32B 109.5 . .
C30 C32 H32C 109.5 . .
H32A C32 H32C 109.5 . .
H32B C32 H32C 109.5 . .

loop_
_geom_bond_atom_site_label_1
_geom_bond_atom_site_label_2
_geom_bond_distance
_geom_bond_site_symmetry_2
N11 C11 1.3497(17) .
N11 C12 1.364(2) .
N11 H11 0.90(2) .
N12 C11 1.3194(18) .
N12 C13 1.376(2) .
N21 C21 1.3413(18) .
N21 C22 1.363(2) .
N21 H21 0.87(2) .
N22 C21 1.3229(19) .
N22 C23 1.375(2) .
C11 C14 1.497(2) .
C12 C13 1.347(2) .
C12 H12 0.9500 .
C13 H13 0.9500 .
C14 C16 1.500(3) .
C14 C15 1.515(3) .
C14 H14 1.0000 .
C15 H15A 0.9800 .
C15 H15B 0.9800 .
C15 H15C 0.9800 .
C16 H16A 0.9800 .
C16 H16B 0.9800 .
C16 H16C 0.9800 .
C21 C30 1.501(2) .
C21 C24 1.501(2) .
C21 C27 1.501(2) .
C22 C23 1.346(2) .
C22 H22 0.9500 .
C23 H23 0.9500 .
C24 C26 1.459(5) .
C24 C25 1.520(5) .
C24 H24 1.0000 .
C25 H25A 0.9800 .
C25 H25B 0.9800 .
C25 H25C 0.9800 .
C26 H26A 0.9800 .
C26 H26B 0.9800 .
C26 H26C 0.9800 .
C27 C28 1.486(7) .
C27 C29 1.559(7) .
C27 H27 1.0000 .
C28 H28A 0.9800 .
C28 H28B 0.9800 .
C28 H28C 0.9800 .
C29 H29A 0.9800 .
C29 H29B 0.9800 .
C29 H29C 0.9800 .
C30 C32 1.420(13) .
C30 C31 1.558(12) .
C30 H30 1.0000 .
C31 H31A 0.9800 .
C31 H31B 0.9800 .
C31 H31C 0.9800 .
C32 H32A 0.9800 .
C32 H32B 0.9800 .
C32 H32C 0.9800 .

loop_
_geom_hbond_atom_site_label_D
_geom_hbond_atom_site_label_H
_geom_hbond_atom_site_label_A
_geom_hbond_distance_DH
_geom_hbond_distance_HA
_geom_hbond_distance_DA
_geom_hbond_angle_DHA
_geom_hbond_site_symmetry_A
N11 H11 N22 0.90(2) 1.95(2) 2.8382(17) 172(2) .
N21 H21 N12 0.87(2) 1.99(2) 2.8645(17) 173(2) 1_665
C12 H12 <i>C<i>~g~(1) 0.95 2.69 3.4991(17) 144 2_665
C16 H16B <i>C<i>~g~(1) 0.98 2.87 3.829(2) 167 2_666

loop_
_geom_torsion_atom_site_label_1
_geom_torsion_atom_site_label_2
_geom_torsion_atom_site_label_3
_geom_torsion_atom_site_label_4
_geom_torsion
_geom_torsion_site_symmetry_1
_geom_torsion_site_symmetry_2
_geom_torsion_site_symmetry_3
_geom_torsion_site_symmetry_4
C13 N12 C11 N11 0.34(17) . . . .
C13 N12 C11 C14 -177.44(15) . . . .
C12 N11 C11 N12 -0.08(17) . . . .
C12 N11 C11 C14 177.81(14) . . . .
C11 N11 C12 C13 -0.22(18) . . . .
N11 C12 C13 N12 0.44(19) . . . .
C11 N12 C13 C12 -0.49(19) . . . .
N12 C11 C14 C16 -13.0(3) . . . .
N11 C11 C14 C16 169.49(19) . . . .
N12 C11 C14 C15 112.4(2) . . . .
N11 C11 C14 C15 -65.1(2) . . . .
C23 N22 C21 N21 0.55(18) . . . .
C23 N22 C21 C30 -179.01(18) . . . .
C23 N22 C21 C24 -179.01(18) . . . .
C23 N22 C21 C27 -179.01(18) . . . .
C22 N21 C21 N22 -0.72(18) . . . .
C22 N21 C21 C30 178.87(17) . . . .
C22 N21 C21 C24 178.87(17) . . . .
C22 N21 C21 C27 178.87(17) . . . .
C21 N21 C22 C23 0.58(17) . . . .
N21 C22 C23 N22 -0.25(18) . . . .
C21 N22 C23 C22 -0.18(18) . . . .
N22 C21 C24 C26 21.3(4) . . . .
N21 C21 C24 C26 -158.2(4) . . . .
N22 C21 C24 C25 -108.2(3) . . . .
N21 C21 C24 C25 72.3(3) . . . .
N22 C21 C27 C28 -83.6(4) . . . .
N21 C21 C27 C28 96.9(4) . . . .
N22 C21 C27 C29 46.7(5) . . . .
N21 C21 C27 C29 -132.8(4) . . . .
N22 C21 C30 C32 86.3(8) . . . .
N21 C21 C30 C32 -93.2(8) . . . .
N22 C21 C30 C31 -45.8(7) . . . .
N21 C21 C30 C31 134.6(7) . . . .
